data_7106409
loop_
_publ_author_name
'John S. Hart'
'Fraser J. White'
'Jason B. Love'

_publ_section_title
;
 Donor-extended tripodal pyrroles: encapsulation, metallation, and
 H-bonded tautomers
;
_journal_name_full Chem.Commun.
_journal_page_first 5711
_journal_paper_doi 10.1039/c1cc11378j
_journal_volume 47
_journal_year 2011
_chemical_absolute_configuration unk
_chemical_formula_moiety 'C35 H50 N6 O'
_chemical_formula_sum 'C35 H50 N6 O'
_chemical_formula_weight 570.81
_chemical_name_systematic
;
?
;
_space_group_IT_number 146
_symmetry_cell_setting trigonal
_symmetry_space_group_name_Hall 'R 3'
_symmetry_space_group_name_H-M 'R 3 :H'
_atom_sites_solution_hydrogens geom
_atom_sites_solution_primary direct
_atom_sites_solution_secondary difmap
_audit_creation_date 2011-04-01T09:25:22-00:00
_audit_creation_method 'WinGX routine CIF_UPDATE'
_cell_angle_alpha 90
_cell_angle_beta 90
_cell_angle_gamma 120
_cell_formula_units_Z 3
_cell_length_a 14.6784(2)
_cell_length_b 14.6784(2)
_cell_length_c 12.8656(2)
_cell_measurement_reflns_used 3162
_cell_measurement_temperature 293(2)
_cell_measurement_theta_max 21.807
_cell_measurement_theta_min 2.2525
_cell_volume 2400.59(6)
_computing_cell_refinement Saint
_computing_data_reduction Saint
_computing_structure_refinement 'SHELXL-97 (Sheldrick, 1997)'
_computing_structure_solution 'SHELXS-97 (Sheldrick, 1990)'
_diffrn_ambient_temperature 293(2)
_diffrn_measured_fraction_theta_full 0.988
_diffrn_measured_fraction_theta_max 0.988
_diffrn_measurement_device_type 'Bruker Apex II CCD on D8'
_diffrn_measurement_method 'Phi and Omega scans'
_diffrn_radiation_monochromator graphite
_diffrn_radiation_type MoK\a
_diffrn_radiation_wavelength 0.71073
_diffrn_reflns_av_R_equivalents 0.026
_diffrn_reflns_av_unetI/netI 0.0193
_diffrn_reflns_limit_h_max 16
_diffrn_reflns_limit_h_min -13
_diffrn_reflns_limit_k_max 17
_diffrn_reflns_limit_k_min -16
_diffrn_reflns_limit_l_max 15
_diffrn_reflns_limit_l_min -15
_diffrn_reflns_number 5228
_diffrn_reflns_theta_full 25.01
_diffrn_reflns_theta_max 25.01
_diffrn_reflns_theta_min 2.25
_exptl_absorpt_coefficient_mu 0.073
_exptl_absorpt_correction_T_max 0.7452
_exptl_absorpt_correction_T_min 0.6606
_exptl_absorpt_correction_type multi-scan
_exptl_absorpt_process_details 'SADABS 2007/2'
_exptl_crystal_colour orange
_exptl_crystal_density_diffrn 1.185
_exptl_crystal_density_method 'not measured'
_exptl_crystal_description block
_exptl_crystal_F_000 930
_exptl_crystal_size_max 0.3
_exptl_crystal_size_mid 0.21
_exptl_crystal_size_min 0.19
_refine_diff_density_max 0.143
_refine_diff_density_min -0.14
_refine_diff_density_rms 0.035
_refine_ls_abs_structure_details 'Flack H D (1983), Acta Cryst. A39, 876-881'
_refine_ls_abs_structure_Flack -2(5)
_refine_ls_extinction_method none
_refine_ls_goodness_of_fit_ref 1.055
_refine_ls_hydrogen_treatment constr
_refine_ls_matrix_type full
_refine_ls_number_parameters 236
_refine_ls_number_reflns 940
_refine_ls_number_restraints 93
_refine_ls_restrained_S_all 1.076
_refine_ls_R_factor_all 0.0783
_refine_ls_R_factor_gt 0.0647
_refine_ls_shift/su_max 0.001
_refine_ls_shift/su_mean 0
_refine_ls_structure_factor_coef Fsqd
_refine_ls_weighting_details 'calc w=1/[\s^2^(Fo^2^)+(0.1722P)^2^+0.1712P] where P=(Fo^2^+2Fc^2^)/3'
_refine_ls_weighting_scheme calc
_refine_ls_wR_factor_ref 0.2101
_reflns_number_gt 734
_reflns_number_total 940
_reflns_threshold_expression >2sigma(I)
_cod_data_source_file c1cc11378j.txt
_cod_data_source_block jl9060
_cod_depositor_comments
;
The following automatic conversions were performed:

'_exptl_absorpt_correction_type' value 'multi-scans' was replaced
with the value 'multi-scan' as specified in the replacement file
'src/cod-tools/trunk/data/replacement-values/replacement_values.lst'.

Automatic conversion script
Id: cif_fix_values 5376 2017-05-30 11:51:03Z andrius 
;
_cod_original_sg_symbol_H-M R3
_cod_database_code 7106409

loop_
_symmetry_equiv_pos_as_xyz
'x, y, z'
'-y, x-y, z'
'-x+y, -x, z'
'x+2/3, y+1/3, z+1/3'
'-y+2/3, x-y+1/3, z+1/3'
'-x+y+2/3, -x+1/3, z+1/3'
'x+1/3, y+2/3, z+2/3'
'-y+1/3, x-y+2/3, z+2/3'
'-x+y+1/3, -x+2/3, z+2/3'

loop_
_atom_site_label
_atom_site_fract_x
_atom_site_fract_y
_atom_site_fract_z
_atom_site_U_iso_or_equiv
_atom_site_adp_type
_atom_site_calc_flag
_atom_site_refinement_flags
_atom_site_occupancy
_atom_site_disorder_assembly
_atom_site_disorder_group
_atom_site_type_symbol
O1 0 0 0.3404(4) 0.0624(13) Uani d S 1 . . O
C1 0 0 0.8077(8) 0.132(4) Uani d S 1 . . C
H1A -0.0369 -0.0712 0.8326 0.197 Uiso calc PR 0.33 . . H
H1B -0.0343 0.0369 0.8326 0.197 Uiso calc PR 0.33 . . H
H1C 0.0712 0.0343 0.8326 0.197 Uiso calc PR 0.33 . . H
C2 0 0 0.6873(7) 0.095(3) Uani d S 1 . . C
C3 0.0558(6) -0.0562(6) 0.6479(4) 0.0942(19) Uani d . 1 . . C
N1 0.0494(14) -0.0833(13) 0.5439(17) 0.065(4) Uani d P 0.5 A 1 N
H1 0.0193 -0.0669 0.4961 0.078 Uiso calc PR 0.5 A 1 H
N2 0.0873(9) -0.1366(10) 0.3420(8) 0.075(3) Uani d PD 0.5 A 1 N
C4 0.102(3) -0.105(3) 0.687(2) 0.130(14) Uani d PD 0.5 A 1 C
H4 0.1201 -0.0982 0.7573 0.156 Uiso calc PR 0.5 A 1 H
C5 0.122(3) -0.168(2) 0.6198(19) 0.117(9) Uani d PD 0.5 A 1 C
H5 0.1451 -0.2158 0.6331 0.141 Uiso calc PR 0.5 A 1 H
C6 0.0973(15) -0.1388(13) 0.5302(17) 0.080(5) Uani d P 0.5 A 1 C
C7 0.1102(15) -0.1660(15) 0.4229(13) 0.086(4) Uani d P 0.5 A 1 C
H7 0.1385 -0.2099 0.4153 0.103 Uiso calc PR 0.5 A 1 H
C8 0.1057(18) -0.169(2) 0.2362(14) 0.119(7) Uani d PDU 0.5 A 1 C
H8 0.1018 -0.2377 0.2378 0.143 Uiso calc PR 0.5 A 1 H
C9 0.0294(12) -0.1672(18) 0.1632(13) 0.142(7) Uani d PDU 0.5 A 1 C
H9A -0.039 -0.2287 0.1751 0.17 Uiso calc PR 0.5 A 1 H
H9B 0.0234 -0.1055 0.1771 0.17 Uiso calc PR 0.5 A 1 H
C10 0.057(2) -0.166(3) 0.0578(18) 0.190(12) Uani d PDU 0.5 A 1 C
H10A 0.0383 -0.2372 0.0393 0.228 Uiso calc PR 0.5 A 1 H
H10B 0.0132 -0.1478 0.0169 0.228 Uiso calc PR 0.5 A 1 H
C11 0.1610(17) -0.100(3) 0.0246(15) 0.142(8) Uani d PDU 0.5 A 1 C
H11A 0.1702 -0.0312 0.0118 0.17 Uiso calc PR 0.5 A 1 H
H11B 0.1693 -0.1271 -0.0416 0.17 Uiso calc PR 0.5 A 1 H
C12 0.2448(18) -0.088(2) 0.0909(11) 0.143(6) Uani d PDU 0.5 A 1 C
H12A 0.2518 -0.1498 0.0871 0.171 Uiso calc PR 0.5 A 1 H
H12B 0.3104 -0.0279 0.0678 0.171 Uiso calc PR 0.5 A 1 H
C13 0.2249(14) -0.072(3) 0.1936(19) 0.198(13) Uani d PDU 0.5 A 1 C
H13A 0.227 -0.0047 0.1985 0.237 Uiso calc PR 0.5 A 1 H
H13B 0.2797 -0.0685 0.2382 0.237 Uiso calc PR 0.5 A 1 H
N1' 0.0825(14) -0.0467(13) 0.5466(17) 0.065(4) Uani d P 0.5 A 2 N
H1' 0.0669 -0.0138 0.501 0.078 Uiso calc PR 0.5 A 2 H
N2' 0.1379(10) -0.0876(10) 0.3440(9) 0.079(3) Uani d PD 0.5 A 2 N
C4' 0.103(2) -0.103(2) 0.713(2) 0.112(9) Uani d PD 0.5 A 2 C
H4' 0.1007 -0.1149 0.7838 0.134 Uiso calc PR 0.5 A 2 H
C5' 0.157(2) -0.123(2) 0.627(2) 0.114(9) Uani d PD 0.5 A 2 C
H5' 0.1999 -0.1516 0.6389 0.137 Uiso calc PR 0.5 A 2 H
C6' 0.1386(13) -0.0974(15) 0.5265(16) 0.076(4) Uani d P 0.5 A 2 C
C7' 0.1650(15) -0.1145(17) 0.4294(14) 0.095(5) Uani d P 0.5 A 2 C
H7' 0.2049 -0.1474 0.4243 0.113 Uiso calc PR 0.5 A 2 H
C8' 0.169(2) -0.1057(18) 0.2355(14) 0.123(7) Uani d PDU 0.5 A 2 C
H8' 0.2361 -0.1041 0.236 0.148 Uiso calc PR 0.5 A 2 H
C9' 0.169(2) -0.0296(13) 0.1622(14) 0.145(7) Uani d PDU 0.5 A 2 C
H9'1 0.1064 -0.0237 0.1736 0.174 Uiso calc PR 0.5 A 2 H
H9'2 0.2298 0.0389 0.1749 0.174 Uiso calc PR 0.5 A 2 H
C10' 0.170(2) -0.0598(16) 0.0543(15) 0.150(9) Uani d PDU 0.5 A 2 C
H10C 0.1652 -0.0093 0.0095 0.18 Uiso calc PR 0.5 A 2 H
H10D 0.2377 -0.0546 0.0411 0.18 Uiso calc PR 0.5 A 2 H
C11' 0.089(2) -0.1631(14) 0.0253(13) 0.105(5) Uani d PDU 0.5 A 2 C
H11C 0.1001 -0.177 -0.046 0.126 Uiso calc PR 0.5 A 2 H
H11D 0.0213 -0.1665 0.0287 0.126 Uiso calc PR 0.5 A 2 H
C12' 0.087(2) -0.2440(16) 0.0933(11) 0.129(5) Uani d PDU 0.5 A 2 C
H12C 0.0326 -0.3131 0.0712 0.155 Uiso calc PR 0.5 A 2 H
H12D 0.1543 -0.242 0.0898 0.155 Uiso calc PR 0.5 A 2 H
C13' 0.068(3) -0.2247(14) 0.195(2) 0.176(10) Uani d PDU 0.5 A 2 C
H13C 0.0627 -0.2799 0.2403 0.211 Uiso calc PR 0.5 A 2 H
H13D 0.0023 -0.2245 0.1975 0.211 Uiso calc PR 0.5 A 2 H

loop_
_atom_site_aniso_label
_atom_site_aniso_U_11
_atom_site_aniso_U_22
_atom_site_aniso_U_33
_atom_site_aniso_U_12
_atom_site_aniso_U_13
_atom_site_aniso_U_23
O1 0.0643(17) 0.0643(17) 0.058(3) 0.0322(9) 0 0
C1 0.170(7) 0.170(7) 0.054(4) 0.085(4) 0 0
C2 0.110(5) 0.110(5) 0.064(5) 0.055(2) 0 0
C3 0.117(4) 0.119(5) 0.062(3) 0.071(4) -0.007(3) 0.011(3)
N1 0.077(10) 0.060(9) 0.062(5) 0.037(7) -0.005(7) 0.005(7)
N2 0.068(6) 0.089(7) 0.081(6) 0.049(6) 0.009(5) 0.008(6)
C4 0.21(3) 0.21(3) 0.042(9) 0.15(3) -0.006(10) 0.022(9)
C5 0.17(2) 0.119(18) 0.092(13) 0.094(17) 0.018(14) 0.036(13)
C6 0.085(11) 0.070(10) 0.096(8) 0.047(8) 0.020(9) 0.030(9)
C7 0.093(9) 0.104(10) 0.092(8) 0.073(9) 0.009(8) 0.014(8)
C8 0.137(14) 0.164(19) 0.123(13) 0.126(14) 0.053(12) 0.037(15)
C9 0.101(9) 0.209(17) 0.157(12) 0.108(11) -0.012(8) -0.070(12)
C10 0.132(13) 0.35(3) 0.126(16) 0.145(16) 0.015(11) -0.049(18)
C11 0.128(12) 0.28(3) 0.089(10) 0.155(16) -0.004(10) -0.021(14)
C12 0.180(14) 0.235(19) 0.098(9) 0.167(14) 0.028(9) 0.023(10)
C13 0.088(9) 0.38(3) 0.164(17) 0.141(15) 0.011(10) -0.054(19)
N1' 0.071(9) 0.064(9) 0.066(5) 0.038(7) -0.016(6) -0.002(7)
N2' 0.070(6) 0.076(6) 0.103(7) 0.045(5) -0.021(6) -0.023(6)
C4' 0.119(13) 0.114(12) 0.079(17) 0.041(10) -0.039(11) 0.032(10)
C5' 0.16(2) 0.116(17) 0.110(14) 0.103(16) -0.066(16) -0.022(13)
C6' 0.072(9) 0.082(11) 0.086(8) 0.047(8) -0.017(8) -0.003(8)
C7' 0.090(9) 0.121(12) 0.113(10) 0.083(10) -0.048(9) -0.042(9)
C8' 0.186(19) 0.131(13) 0.130(13) 0.137(13) -0.042(14) -0.060(11)
C9' 0.215(17) 0.097(8) 0.154(12) 0.101(10) 0.079(12) 0.017(8)
C10' 0.24(2) 0.132(12) 0.121(15) 0.128(13) 0.055(14) 0.025(10)
C11' 0.164(18) 0.135(11) 0.080(9) 0.123(12) -0.010(11) -0.010(8)
C12' 0.195(15) 0.158(12) 0.104(9) 0.140(12) -0.020(9) -0.026(8)
C13' 0.28(2) 0.077(9) 0.182(17) 0.103(12) 0.046(16) -0.025(10)

loop_
_atom_type_symbol
_atom_type_description
_atom_type_scat_dispersion_real
_atom_type_scat_dispersion_imag
_atom_type_scat_source
C C 0.0033 0.0016 'International Tables Vol C Tables 4.2.6.8 and 6.1.1.4'
H H 0 0 'International Tables Vol C Tables 4.2.6.8 and 6.1.1.4'
N N 0.0061 0.0033 'International Tables Vol C Tables 4.2.6.8 and 6.1.1.4'
O O 0.0106 0.006 'International Tables Vol C Tables 4.2.6.8 and 6.1.1.4'

loop_
_geom_angle_atom_site_label_1
_geom_angle_atom_site_label_2
_geom_angle_atom_site_label_3
_geom_angle
_geom_angle_site_symmetry_1
_geom_angle_site_symmetry_3
_geom_angle_publ_flag
C2 C1 H1A 109.5 . . ?
C2 C1 H1B 109.5 . . ?
H1A C1 H1B 109.5 . . ?
C2 C1 H1C 109.5 . . ?
H1A C1 H1C 109.5 . . ?
H1B C1 H1C 109.5 . . ?
C3 C2 C3 109.3(4) 3 . ?
C3 C2 C3 109.3(4) 3 2 ?
C3 C2 C3 109.3(4) . 2 ?
C3 C2 C1 109.6(4) 3 . ?
C3 C2 C1 109.6(4) . . ?
C3 C2 C1 109.6(4) 2 . ?
C4 C3 N1' 103.3(15) . . ?
C4 C3 N1 101.4(16) . . ?
N1' C3 N1 21.7(7) . . ?
C4 C3 C4' 12(2) . . ?
N1' C3 C4' 114.8(17) . . ?
N1 C3 C4' 113.4(17) . . ?
C4 C3 C2 137.5(13) . . ?
N1' C3 C2 118.5(10) . . ?
N1 C3 C2 120.2(11) . . ?
C4' C3 C2 125.5(14) . . ?
C6 N1 C3 108.9(17) . . ?
C6 N1 H1 125.5 . . ?
C3 N1 H1 125.5 . . ?
C7 N2 C8 121.7(12) . . ?
C3 C4 C5 117(2) . . ?
C3 C4 H4 121.3 . . ?
C5 C4 H4 121.3 . . ?
C6 C5 C4 98(2) . . ?
C6 C5 H5 131.1 . . ?
C4 C5 H5 131.1 . . ?
N1 C6 C5 113(2) . . ?
N1 C6 C7 118.0(18) . . ?
C5 C6 C7 128.6(18) . . ?
N2 C7 C6 126.8(13) . . ?
N2 C7 H7 116.6 . . ?
C6 C7 H7 116.6 . . ?
C9 C8 N2 108.1(12) . . ?
C9 C8 C13 104.5(18) . . ?
N2 C8 C13 107(2) . . ?
C9 C8 H8 112.2 . . ?
N2 C8 H8 112.2 . . ?
C13 C8 H8 112.2 . . ?
C10 C9 C8 113.1(16) . . ?
C10 C9 H9A 109 . . ?
C8 C9 H9A 109 . . ?
C10 C9 H9B 109 . . ?
C8 C9 H9B 109 . . ?
H9A C9 H9B 107.8 . . ?
C11 C10 C9 121(2) . . ?
C11 C10 H10A 107.1 . . ?
C9 C10 H10A 107.1 . . ?
C11 C10 H10B 107.1 . . ?
C9 C10 H10B 107.1 . . ?
H10A C10 H10B 106.8 . . ?
C10 C11 C12 118(2) . . ?
C10 C11 H11A 107.7 . . ?
C12 C11 H11A 107.7 . . ?
C10 C11 H11B 107.7 . . ?
C12 C11 H11B 107.7 . . ?
H11A C11 H11B 107.1 . . ?
C13 C12 C11 110.3(15) . . ?
C13 C12 H12A 109.6 . . ?
C11 C12 H12A 109.6 . . ?
C13 C12 H12B 109.6 . . ?
C11 C12 H12B 109.6 . . ?
H12A C12 H12B 108.1 . . ?
C12 C13 C8 112(2) . . ?
C12 C13 H13A 109.2 . . ?
C8 C13 H13A 109.2 . . ?
C12 C13 H13B 109.2 . . ?
C8 C13 H13B 109.2 . . ?
H13A C13 H13B 107.9 . . ?
C3 N1' C6' 110.2(16) . . ?
C3 N1' H1' 124.9 . . ?
C6' N1' H1' 124.9 . . ?
C7' N2' C8' 124.0(11) . . ?
C3 C4' C5' 96(2) . . ?
C3 C4' H4' 132.2 . . ?
C5' C4' H4' 132.2 . . ?
C6' C5' C4' 116(2) . . ?
C6' C5' H5' 121.9 . . ?
C4' C5' H5' 121.9 . . ?
C7' C6' N1' 124.6(17) . . ?
C7' C6' C5' 133.0(19) . . ?
N1' C6' C5' 102(2) . . ?
N2' C7' C6' 124.1(12) . . ?
N2' C7' H7' 117.9 . . ?
C6' C7' H7' 117.9 . . ?
C9' C8' N2' 110.1(11) . . ?
C9' C8' C13' 104.7(18) . . ?
N2' C8' C13' 106.3(19) . . ?
C9' C8' H8' 111.8 . . ?
N2' C8' H8' 111.8 . . ?
C13' C8' H8' 111.8 . . ?
C10' C9' C8' 112.0(12) . . ?
C10' C9' H9'1 109.2 . . ?
C8' C9' H9'1 109.2 . . ?
C10' C9' H9'2 109.2 . . ?
C8' C9' H9'2 109.2 . . ?
H9'1 C9' H9'2 107.9 . . ?
C11' C10' C9' 116.0(18) . . ?
C11' C10' H10C 108.3 . . ?
C9' C10' H10C 108.3 . . ?
C11' C10' H10D 108.3 . . ?
C9' C10' H10D 108.3 . . ?
H10C C10' H10D 107.4 . . ?
C10' C11' C12' 111.7(17) . . ?
C10' C11' H11C 109.3 . . ?
C12' C11' H11C 109.3 . . ?
C10' C11' H11D 109.3 . . ?
C12' C11' H11D 109.3 . . ?
H11C C11' H11D 107.9 . . ?
C13' C12' C11' 108.5(14) . . ?
C13' C12' H12C 110 . . ?
C11' C12' H12C 110 . . ?
C13' C12' H12D 110 . . ?
C11' C12' H12D 110 . . ?
H12C C12' H12D 108.4 . . ?
C12' C13' C8' 109.7(19) . . ?
C12' C13' H13C 109.7 . . ?
C8' C13' H13C 109.7 . . ?
C12' C13' H13D 109.7 . . ?
C8' C13' H13D 109.7 . . ?
H13C C13' H13D 108.2 . . ?

loop_
_geom_bond_atom_site_label_1
_geom_bond_atom_site_label_2
_geom_bond_site_symmetry_2
_geom_bond_distance
_geom_bond_publ_flag
C1 C2 . 1.549(15) ?
C1 H1A . 0.96 ?
C1 H1B . 0.96 ?
C1 H1C . 0.96 ?
C2 C3 3 1.511(7) ?
C2 C3 . 1.511(7) ?
C2 C3 2 1.511(7) ?
C3 C4 . 1.31(3) ?
C3 N1' . 1.35(2) ?
C3 N1 . 1.39(2) ?
C3 C4' . 1.46(3) ?
N1 C6 . 1.33(3) ?
N1 H1 . 0.86 ?
N2 C7 . 1.237(18) ?
N2 C8 . 1.51(2) ?
C4 C5 . 1.41(3) ?
C4 H4 . 0.93 ?
C5 C6 . 1.34(3) ?
C5 H5 . 0.93 ?
C6 C7 . 1.48(3) ?
C7 H7 . 0.93 ?
C8 C9 . 1.47(2) ?
C8 C13 . 1.70(4) ?
C8 H8 . 0.98 ?
C9 C10 . 1.41(2) ?
C9 H9A . 0.97 ?
C9 H9B . 0.97 ?
C10 C11 . 1.40(3) ?
C10 H10A . 0.97 ?
C10 H10B . 0.97 ?
C11 C12 . 1.43(2) ?
C11 H11A . 0.97 ?
C11 H11B . 0.97 ?
C12 C13 . 1.40(2) ?
C12 H12A . 0.97 ?
C12 H12B . 0.97 ?
C13 H13A . 0.97 ?
C13 H13B . 0.97 ?
N1' C6' . 1.38(3) ?
N1' H1' . 0.86 ?
N2' C7' . 1.30(2) ?
N2' C8' . 1.53(2) ?
C4' C5' . 1.46(3) ?
C4' H4' . 0.93 ?
C5' C6' . 1.41(3) ?
C5' H5' . 0.93 ?
C6' C7' . 1.37(3) ?
C7' H7' . 0.93 ?
C8' C9' . 1.46(2) ?
C8' C13' . 1.71(3) ?
C8' H8' . 0.98 ?
C9' C10' . 1.46(2) ?
C9' H9'1 . 0.97 ?
C9' H9'2 . 0.97 ?
C10' C11' . 1.43(3) ?
C10' H10C . 0.97 ?
C10' H10D . 0.97 ?
C11' C12' . 1.47(2) ?
C11' H11C . 0.97 ?
C11' H11D . 0.97 ?
C12' C13' . 1.39(2) ?
C12' H12C . 0.97 ?
C12' H12D . 0.97 ?
C13' H13C . 0.97 ?
C13' H13D . 0.97 ?

loop_
_geom_torsion_atom_site_label_1
_geom_torsion_atom_site_label_2
_geom_torsion_atom_site_label_3
_geom_torsion_atom_site_label_4
_geom_torsion
_geom_torsion_site_symmetry_1
_geom_torsion_site_symmetry_2
_geom_torsion_site_symmetry_3
_geom_torsion_site_symmetry_4
_geom_torsion_publ_flag
C3 C2 C3 C4 -119(3) 3 . . . ?
C3 C2 C3 C4 121(3) 2 . . . ?
C1 C2 C3 C4 1(3) . . . . ?
C3 C2 C3 N1' 72.8(9) 3 . . . ?
C3 C2 C3 N1' -46.9(9) 2 . . . ?
C1 C2 C3 N1' -167.0(8) . . . . ?
C3 C2 C3 N1 48.0(9) 3 . . . ?
C3 C2 C3 N1 -71.7(9) 2 . . . ?
C1 C2 C3 N1 168.1(8) . . . . ?
C3 C2 C3 C4' -120.7(14) 3 . . . ?
C3 C2 C3 C4' 119.7(14) 2 . . . ?
C1 C2 C3 C4' -0.5(13) . . . . ?
C4 C3 N1 C6 -4(2) . . . . ?
N1' C3 N1 C6 93(5) . . . . ?
C4' C3 N1 C6 -5.1(18) . . . . ?
C2 C3 N1 C6 -175.0(10) . . . . ?
N1' C3 C4 C5 -26(4) . . . . ?
N1 C3 C4 C5 -3(4) . . . . ?
C4' C3 C4 C5 172(16) . . . . ?
C2 C3 C4 C5 165.0(17) . . . . ?
C3 C4 C5 C6 9(4) . . . . ?
C3 N1 C6 C5 11(2) . . . . ?
C3 N1 C6 C7 -173.4(14) . . . . ?
C4 C5 C6 N1 -11(3) . . . . ?
C4 C5 C6 C7 173(2) . . . . ?
C8 N2 C7 C6 179.2(19) . . . . ?
N1 C6 C7 N2 5(3) . . . . ?
C5 C6 C7 N2 -179(2) . . . . ?
C7 N2 C8 C9 153.3(19) . . . . ?
C7 N2 C8 C13 -95(2) . . . . ?
N2 C8 C9 C10 163(2) . . . . ?
C13 C8 C9 C10 49(3) . . . . ?
C8 C9 C10 C11 -44(5) . . . . ?
C9 C10 C11 C12 39(5) . . . . ?
C10 C11 C12 C13 -45(4) . . . . ?
C11 C12 C13 C8 55(3) . . . . ?
C9 C8 C13 C12 -58(3) . . . . ?
N2 C8 C13 C12 -173.1(18) . . . . ?
C4 C3 N1' C6' 4(2) . . . . ?
N1 C3 N1' C6' -83(5) . . . . ?
C4' C3 N1' C6' 8.1(18) . . . . ?
C2 C3 N1' C6' 176.1(10) . . . . ?
C4 C3 C4' C5' 16(12) . . . . ?
N1' C3 C4' C5' -3(2) . . . . ?
N1 C3 C4' C5' 20(2) . . . . ?
C2 C3 C4' C5' -170.2(13) . . . . ?
C3 C4' C5' C6' -3(3) . . . . ?
C3 N1' C6' C7' 170.9(16) . . . . ?
C3 N1' C6' C5' -8.8(19) . . . . ?
C4' C5' C6' C7' -172(2) . . . . ?
C4' C5' C6' N1' 7(3) . . . . ?
C8' N2' C7' C6' 179(2) . . . . ?
N1' C6' C7' N2' -2(3) . . . . ?
C5' C6' C7' N2' 177(2) . . . . ?
C7' N2' C8' C9' -155(2) . . . . ?
C7' N2' C8' C13' 92(2) . . . . ?
N2' C8' C9' C10' -165(2) . . . . ?
C13' C8' C9' C10' -51(3) . . . . ?
C8' C9' C10' C11' 54(3) . . . . ?
C9' C10' C11' C12' -55(3) . . . . ?
C10' C11' C12' C13' 61(3) . . . . ?
C11' C12' C13' C8' -63(3) . . . . ?
C9' C8' C13' C12' 60(2) . . . . ?
N2' C8' C13' C12' 176.3(17) . . . . ?
